data_7155063
loop_
_publ_author_name
'Karunakaran, Jayachandran'
'Nandakumar, Meganathan'
'Senthil Kumar, Natarajan'
'Mohanakrishnan, Arasambattu K.'

_publ_section_title
;
 Synthetic transformation of 1,3-diarylisobenzofuran-DMAD adducts: a
 facile preparation of tri-substituted \a-naphthols.
;
_journal_issue 18
_journal_name_full 'Organic &amp; biomolecular chemistry'
_journal_page_first 4247
_journal_page_last 4259
_journal_paper_doi 10.1039/c6ob00628k
_journal_volume 14
_journal_year 2016
_chemical_formula_moiety 'C28 H24 O6'
_chemical_formula_sum 'C28 H24 O6'
_chemical_formula_weight 456.47
_chemical_name_systematic
; 
2,3-dimethyl 4-(4-methoxyphenyl)-2-(4-methylphenyl)
-1-oxo-1,2-dihydronapthalene-2,3-dicarboxylate 
;
_space_group_IT_number 2
_symmetry_cell_setting triclinic
_symmetry_space_group_name_Hall '-P 1'
_symmetry_space_group_name_H-M 'P -1'
_atom_sites_solution_hydrogens geom
_atom_sites_solution_primary direct
_atom_sites_solution_secondary difmap
_audit_creation_method SHELXL-97
_audit_update_record
;
2014-04-15 deposited with the CCDC.
2016-04-05 downloaded from the CCDC.
;
_cell_angle_alpha 93.9900(10)
_cell_angle_beta 94.6790(10)
_cell_angle_gamma 101.089(2)
_cell_formula_units_Z 2
_cell_length_a 7.5256(2)
_cell_length_b 10.2095(3)
_cell_length_c 15.6299(4)
_cell_measurement_reflns_used 4611
_cell_measurement_temperature 296(2)
_cell_measurement_theta_max 26.00
_cell_measurement_theta_min 1.31
_cell_volume 1170.07(6)
_computing_cell_refinement APEX2
_computing_data_collection 'APEX2 (BRUKER, 2008)'
_computing_data_reduction 'SAINT (BRUKER, 2008)'
_computing_molecular_graphics 'ORTEP3 (Farrugia, 2012)'
_computing_publication_material 'SHELXL-97 (Sheldrick, 2008) and  PLATON  (Spek, 2009)'
_computing_structure_refinement 'SHELXL-97 (Sheldrick, 2008)'
_computing_structure_solution 'SHELXS-97 (Sheldrick, 2008)'
_diffrn_ambient_temperature 296(2)
_diffrn_measured_fraction_theta_full 1.000
_diffrn_measured_fraction_theta_max 1.000
_diffrn_measurement_device_type 'Bruker Axs Kappa APEXII CCD diffractometer'
_diffrn_measurement_method '\w & \f scans'
_diffrn_radiation_monochromator graphite
_diffrn_radiation_source 'fine-focus sealed tube'
_diffrn_radiation_type MoK\a
_diffrn_radiation_wavelength 0.71073
_diffrn_reflns_av_R_equivalents 0.0271
_diffrn_reflns_av_sigmaI/netI 0.0199
_diffrn_reflns_limit_h_max 9
_diffrn_reflns_limit_h_min -9
_diffrn_reflns_limit_k_max 12
_diffrn_reflns_limit_k_min -12
_diffrn_reflns_limit_l_max 19
_diffrn_reflns_limit_l_min -19
_diffrn_reflns_number 23872
_diffrn_reflns_theta_full 25.00
_diffrn_reflns_theta_max 26.00
_diffrn_reflns_theta_min 1.31
_exptl_absorpt_coefficient_mu 0.091
_exptl_absorpt_correction_type none
_exptl_crystal_colour colourless
_exptl_crystal_density_diffrn 1.296
_exptl_crystal_density_method 'not measured'
_exptl_crystal_description block
_exptl_crystal_F_000 480
_exptl_crystal_size_max 0.35
_exptl_crystal_size_mid 0.30
_exptl_crystal_size_min 0.25
_refine_diff_density_max 0.194
_refine_diff_density_min -0.233
_refine_diff_density_rms 0.041
_refine_ls_extinction_method none
_refine_ls_goodness_of_fit_ref 1.098
_refine_ls_hydrogen_treatment constr
_refine_ls_matrix_type full
_refine_ls_number_parameters 311
_refine_ls_number_reflns 4611
_refine_ls_number_restraints 0
_refine_ls_restrained_S_all 1.098
_refine_ls_R_factor_all 0.0545
_refine_ls_R_factor_gt 0.0415
_refine_ls_shift/su_max 0.001
_refine_ls_shift/su_mean 0.000
_refine_ls_structure_factor_coef Fsqd
_refine_ls_weighting_details 'calc w=1/[\s^2^(Fo^2^)+(0.0727P)^2^+0.1453P] where P=(Fo^2^+2Fc^2^)/3'
_refine_ls_weighting_scheme calc
_refine_ls_wR_factor_gt 0.1209
_refine_ls_wR_factor_ref 0.1328
_reflns_number_gt 3600
_reflns_number_total 4611
_reflns_threshold_expression >2sigma(I)
_cod_data_source_file c6ob00628k2.cif
_cod_data_source_block shelxl
_cod_depositor_comments
;
The following automatic conversions were performed:

'_symmetry_cell_setting' value 'Triclinic' changed to 'triclinic'
according to
/usr/data/users/saulius/crontab/automatic-downloads/rss-feeds/RSC/lib/dictionaries/cif_core.dic
dictionary named 'cif_core.dic' version 2.4.2 from 2011-04-26.

Automatic conversion script
Id: cif_fix_values 4268 2015-11-12 08:31:59Z antanas 

 Adding full bibliography for 7155063--7155067.cif.
;
_cod_original_cell_volume 1170.06(6)
_cod_database_code 7155063

loop_
_symmetry_equiv_pos_as_xyz
'x, y, z'
'-x, -y, -z'

loop_
_atom_site_label
_atom_site_type_symbol
_atom_site_fract_x
_atom_site_fract_y
_atom_site_fract_z
_atom_site_U_iso_or_equiv
_atom_site_adp_type
_atom_site_occupancy
_atom_site_symmetry_multiplicity
_atom_site_calc_flag
_atom_site_refinement_flags
C1 C 1.04018(18) 0.02693(13) 0.34058(8) 0.0383(3) Uani 1 1 d .
C2 C 1.0229(2) 0.13517(15) 0.39599(10) 0.0477(4) Uani 1 1 d .
H2 H 0.9373 0.1863 0.3808 0.057 Uiso 1 1 calc R
C3 C 1.1304(2) 0.16817(16) 0.47320(10) 0.0547(4) Uani 1 1 d .
H3 H 1.1161 0.2407 0.5096 0.066 Uiso 1 1 calc R
C4 C 1.2578(2) 0.09481(17) 0.49648(11) 0.0585(4) Uani 1 1 d .
H4 H 1.3299 0.1172 0.5486 0.070 Uiso 1 1 calc R
C5 C 1.2792(2) -0.01205(17) 0.44261(11) 0.0550(4) Uani 1 1 d .
H5 H 1.3666 -0.0614 0.4582 0.066 Uiso 1 1 calc R
C6 C 1.17129(18) -0.04674(14) 0.36527(9) 0.0415(3) Uani 1 1 d .
C7 C 1.1959(2) -0.16143(15) 0.30795(10) 0.0443(3) Uani 1 1 d .
C8 C 1.03031(19) -0.22890(13) 0.24592(9) 0.0394(3) Uani 1 1 d .
C9 C 0.92933(19) -0.12498(13) 0.21158(8) 0.0384(3) Uani 1 1 d .
C10 C 0.92855(18) -0.00896(13) 0.25741(8) 0.0370(3) Uani 1 1 d .
C11 C 0.8042(2) 0.08104(13) 0.23095(8) 0.0400(3) Uani 1 1 d .
C12 C 0.6189(2) 0.03662(16) 0.23131(11) 0.0518(4) Uani 1 1 d .
H12 H 0.5749 -0.0497 0.2458 0.062 Uiso 1 1 calc R
C13 C 0.4983(2) 0.11752(18) 0.21063(12) 0.0590(4) Uani 1 1 d .
H13 H 0.3742 0.0860 0.2118 0.071 Uiso 1 1 calc R
C14 C 0.5605(2) 0.24497(16) 0.18812(10) 0.0506(4) Uani 1 1 d .
C15 C 0.7448(2) 0.29123(15) 0.18676(10) 0.0519(4) Uani 1 1 d .
H15 H 0.7880 0.3769 0.1711 0.062 Uiso 1 1 calc R
C16 C 0.8649(2) 0.20944(14) 0.20887(10) 0.0476(4) Uani 1 1 d .
H16 H 0.9892 0.2417 0.2089 0.057 Uiso 1 1 calc R
C17 C 0.4756(4) 0.43503(19) 0.12850(14) 0.0817(7) Uani 1 1 d .
H17A H 0.5667 0.4979 0.1649 0.123 Uiso 1 1 calc R
H17B H 0.3697 0.4731 0.1177 0.123 Uiso 1 1 calc R
H17C H 0.5225 0.4149 0.0749 0.123 Uiso 1 1 calc R
C18 C 0.91531(19) -0.32871(13) 0.29922(8) 0.0381(3) Uani 1 1 d .
C19 C 0.9957(2) -0.41952(15) 0.34216(10) 0.0493(4) Uani 1 1 d .
H19 H 1.1195 -0.4171 0.3405 0.059 Uiso 1 1 calc R
C20 C 0.8952(3) -0.51328(16) 0.38732(10) 0.0571(4) Uani 1 1 d .
H20 H 0.9528 -0.5726 0.4162 0.068 Uiso 1 1 calc R
C21 C 0.7110(3) -0.52141(15) 0.39078(10) 0.0570(4) Uani 1 1 d .
C22 C 0.6324(2) -0.42849(16) 0.35013(10) 0.0534(4) Uani 1 1 d .
H22 H 0.5090 -0.4302 0.3529 0.064 Uiso 1 1 calc R
C23 C 0.7324(2) -0.33248(15) 0.30520(9) 0.0432(3) Uani 1 1 d .
H23 H 0.6760 -0.2702 0.2789 0.052 Uiso 1 1 calc R
C24 C 0.6001(4) -0.6312(2) 0.43494(16) 0.0923(7) Uani 1 1 d .
H24A H 0.4829 -0.6107 0.4425 0.138 Uiso 1 1 calc R
H24B H 0.6617 -0.6383 0.4902 0.138 Uiso 1 1 calc R
H24C H 0.5852 -0.7147 0.4003 0.138 Uiso 1 1 calc R
C25 C 1.0998(2) -0.30580(16) 0.17182(10) 0.0519(4) Uani 1 1 d .
C26 C 1.2396(4) -0.2783(3) 0.04363(16) 0.1069(9) Uani 1 1 d .
H26A H 1.3530 -0.3042 0.0598 0.160 Uiso 1 1 calc R
H26B H 1.2573 -0.2141 0.0016 0.160 Uiso 1 1 calc R
H26C H 1.1518 -0.3559 0.0196 0.160 Uiso 1 1 calc R
C27 C 0.8253(2) -0.16462(14) 0.12555(9) 0.0456(4) Uani 1 1 d .
C28 C 0.7520(3) -0.0989(2) -0.01143(12) 0.0830(7) Uani 1 1 d .
H28A H 0.7794 -0.1808 -0.0357 0.125 Uiso 1 1 calc R
H28B H 0.7931 -0.0279 -0.0467 0.125 Uiso 1 1 calc R
H28C H 0.6230 -0.1094 -0.0091 0.125 Uiso 1 1 calc R
O1 O 1.33433(15) -0.20590(12) 0.31243(9) 0.0627(3) Uani 1 1 d .
O2 O 0.42859(19) 0.31624(13) 0.16967(9) 0.0733(4) Uani 1 1 d .
O3 O 1.0895(2) -0.42337(12) 0.16241(9) 0.0762(4) Uani 1 1 d .
O4 O 1.17485(18) -0.21965(12) 0.11867(8) 0.0677(4) Uani 1 1 d .
O5 O 0.7425(2) -0.27618(12) 0.10393(8) 0.0718(4) Uani 1 1 d .
O6 O 0.84264(17) -0.06655(11) 0.07423(7) 0.0585(3) Uani 1 1 d .

loop_
_atom_site_aniso_label
_atom_site_aniso_U_11
_atom_site_aniso_U_22
_atom_site_aniso_U_33
_atom_site_aniso_U_23
_atom_site_aniso_U_13
_atom_site_aniso_U_12
C1 0.0359(7) 0.0368(7) 0.0409(7) 0.0050(6) 0.0059(6) 0.0025(6)
C2 0.0524(9) 0.0417(8) 0.0483(8) 0.0000(6) 0.0029(7) 0.0102(7)
C3 0.0606(10) 0.0495(9) 0.0490(8) -0.0063(7) 0.0018(7) 0.0035(8)
C4 0.0534(10) 0.0610(10) 0.0524(9) -0.0035(8) -0.0104(7) -0.0008(8)
C5 0.0393(9) 0.0577(10) 0.0642(10) 0.0060(8) -0.0075(7) 0.0052(7)
C6 0.0318(7) 0.0415(7) 0.0490(8) 0.0045(6) 0.0033(6) 0.0016(6)
C7 0.0354(8) 0.0418(8) 0.0571(8) 0.0099(6) 0.0092(6) 0.0071(6)
C8 0.0397(8) 0.0353(7) 0.0445(7) 0.0029(6) 0.0098(6) 0.0084(6)
C9 0.0380(7) 0.0366(7) 0.0400(7) 0.0056(5) 0.0071(6) 0.0039(6)
C10 0.0362(7) 0.0344(7) 0.0400(7) 0.0062(5) 0.0072(5) 0.0037(6)
C11 0.0463(8) 0.0353(7) 0.0379(7) 0.0036(5) 0.0024(6) 0.0077(6)
C12 0.0469(9) 0.0432(8) 0.0670(10) 0.0179(7) 0.0060(7) 0.0086(7)
C13 0.0469(9) 0.0588(10) 0.0741(11) 0.0184(8) 0.0033(8) 0.0141(8)
C14 0.0622(10) 0.0464(8) 0.0456(8) 0.0021(6) -0.0063(7) 0.0220(8)
C15 0.0720(11) 0.0334(7) 0.0482(8) 0.0072(6) -0.0031(7) 0.0080(7)
C16 0.0497(9) 0.0396(8) 0.0505(8) 0.0062(6) 0.0011(7) 0.0020(7)
C17 0.1198(19) 0.0549(11) 0.0767(13) 0.0095(9) -0.0107(12) 0.0398(12)
C18 0.0430(8) 0.0316(7) 0.0391(7) 0.0004(5) 0.0065(6) 0.0055(6)
C19 0.0540(9) 0.0396(8) 0.0563(9) 0.0046(7) 0.0061(7) 0.0142(7)
C20 0.0859(13) 0.0382(8) 0.0511(9) 0.0086(7) 0.0106(8) 0.0189(8)
C21 0.0834(13) 0.0392(8) 0.0477(8) 0.0036(7) 0.0231(8) 0.0031(8)
C22 0.0524(9) 0.0521(9) 0.0537(9) 0.0031(7) 0.0178(7) 0.0012(7)
C23 0.0445(8) 0.0424(8) 0.0431(7) 0.0040(6) 0.0070(6) 0.0080(6)
C24 0.129(2) 0.0595(12) 0.0903(15) 0.0202(11) 0.0513(14) 0.0009(12)
C25 0.0558(10) 0.0480(9) 0.0565(9) 0.0040(7) 0.0199(7) 0.0158(7)
C26 0.153(2) 0.1018(18) 0.0904(16) 0.0202(13) 0.0805(17) 0.0527(17)
C27 0.0514(9) 0.0398(8) 0.0435(7) 0.0023(6) 0.0068(6) 0.0037(7)
C28 0.1028(16) 0.0866(14) 0.0470(9) 0.0166(9) -0.0147(10) -0.0073(12)
O1 0.0380(6) 0.0569(7) 0.0956(9) 0.0055(6) 0.0069(6) 0.0160(5)
O2 0.0803(9) 0.0607(8) 0.0851(9) 0.0140(7) -0.0087(7) 0.0335(7)
O3 0.1059(11) 0.0502(7) 0.0822(9) 0.0004(6) 0.0431(8) 0.0273(7)
O4 0.0824(9) 0.0623(7) 0.0689(7) 0.0144(6) 0.0431(7) 0.0224(7)
O5 0.0975(10) 0.0489(7) 0.0546(7) 0.0011(5) -0.0069(6) -0.0139(7)
O6 0.0769(8) 0.0508(6) 0.0411(6) 0.0095(5) -0.0040(5) -0.0016(6)

loop_
_atom_type_symbol
_atom_type_description
_atom_type_scat_dispersion_real
_atom_type_scat_dispersion_imag
_atom_type_scat_source
C C 0.0033 0.0016 'International Tables Vol C Tables 4.2.6.8 and 6.1.1.4'
H H 0.0000 0.0000 'International Tables Vol C Tables 4.2.6.8 and 6.1.1.4'
O O 0.0106 0.0060 'International Tables Vol C Tables 4.2.6.8 and 6.1.1.4'

loop_
_geom_angle_atom_site_label_1
_geom_angle_atom_site_label_2
_geom_angle_atom_site_label_3
_geom_angle
C2 C1 C6 117.77(13)
C2 C1 C10 122.03(13)
C6 C1 C10 120.19(12)
C3 C2 C1 121.14(15)
C3 C2 H2 119.4
C1 C2 H2 119.4
C4 C3 C2 120.33(15)
C4 C3 H3 119.8
C2 C3 H3 119.8
C3 C4 C5 119.81(14)
C3 C4 H4 120.1
C5 C4 H4 120.1
C4 C5 C6 120.40(15)
C4 C5 H5 119.8
C6 C5 H5 119.8
C5 C6 C1 120.54(14)
C5 C6 C7 119.85(14)
C1 C6 C7 119.61(12)
O1 C7 C6 122.68(14)
O1 C7 C8 121.18(13)
C6 C7 C8 115.99(12)
C9 C8 C7 110.64(11)
C9 C8 C25 110.61(12)
C7 C8 C25 107.51(12)
C9 C8 C18 113.33(11)
C7 C8 C18 104.74(11)
C25 C8 C18 109.72(11)
C10 C9 C27 122.87(13)
C10 C9 C8 122.15(12)
C27 C9 C8 114.92(11)
C9 C10 C1 120.25(13)
C9 C10 C11 121.90(12)
C1 C10 C11 117.61(11)
C12 C11 C16 117.92(13)
C12 C11 C10 118.83(12)
C16 C11 C10 123.20(13)
C13 C12 C11 121.24(15)
C13 C12 H12 119.4
C11 C12 H12 119.4
C12 C13 C14 120.26(16)
C12 C13 H13 119.9
C14 C13 H13 119.9
O2 C14 C13 115.02(16)
O2 C14 C15 125.42(15)
C13 C14 C15 119.55(14)
C14 C15 C16 119.62(14)
C14 C15 H15 120.2
C16 C15 H15 120.2
C11 C16 C15 121.39(15)
C11 C16 H16 119.3
C15 C16 H16 119.3
O2 C17 H17A 109.5
O2 C17 H17B 109.5
H17A C17 H17B 109.5
O2 C17 H17C 109.5
H17A C17 H17C 109.5
H17B C17 H17C 109.5
C23 C18 C19 118.01(13)
C23 C18 C8 122.41(12)
C19 C18 C8 119.58(13)
C20 C19 C18 120.95(16)
C20 C19 H19 119.5
C18 C19 H19 119.5
C19 C20 C21 121.48(16)
C19 C20 H20 119.3
C21 C20 H20 119.3
C22 C21 C20 117.44(15)
C22 C21 C24 121.72(19)
C20 C21 C24 120.81(18)
C21 C22 C23 121.68(16)
C21 C22 H22 119.2
C23 C22 H22 119.2
C18 C23 C22 120.37(14)
C18 C23 H23 119.8
C22 C23 H23 119.8
C21 C24 H24A 109.5
C21 C24 H24B 109.5
H24A C24 H24B 109.5
C21 C24 H24C 109.5
H24A C24 H24C 109.5
H24B C24 H24C 109.5
O3 C25 O4 124.47(14)
O3 C25 C8 126.15(15)
O4 C25 C8 109.38(13)
O4 C26 H26A 109.5
O4 C26 H26B 109.5
H26A C26 H26B 109.5
O4 C26 H26C 109.5
H26A C26 H26C 109.5
H26B C26 H26C 109.5
O5 C27 O6 123.73(14)
O5 C27 C9 123.19(14)
O6 C27 C9 112.98(12)
O6 C28 H28A 109.5
O6 C28 H28B 109.5
H28A C28 H28B 109.5
O6 C28 H28C 109.5
H28A C28 H28C 109.5
H28B C28 H28C 109.5
C14 O2 C17 118.29(16)
C25 O4 C26 115.62(15)
C27 O6 C28 116.23(13)

loop_
_geom_bond_atom_site_label_1
_geom_bond_atom_site_label_2
_geom_bond_distance
C1 C2 1.389(2)
C1 C6 1.397(2)
C1 C10 1.4721(19)
C2 C3 1.380(2)
C2 H2 0.9300
C3 C4 1.368(2)
C3 H3 0.9300
C4 C5 1.373(2)
C4 H4 0.9300
C5 C6 1.384(2)
C5 H5 0.9300
C6 C7 1.474(2)
C7 O1 1.2127(18)
C7 C8 1.532(2)
C8 C9 1.5212(19)
C8 C25 1.537(2)
C8 C18 1.5421(19)
C9 C10 1.3422(19)
C9 C27 1.488(2)
C10 C11 1.4870(19)
C11 C12 1.382(2)
C11 C16 1.380(2)
C12 C13 1.374(2)
C12 H12 0.9300
C13 C14 1.376(2)
C13 H13 0.9300
C14 O2 1.3631(19)
C14 C15 1.379(3)
C15 C16 1.384(2)
C15 H15 0.9300
C16 H16 0.9300
C17 O2 1.411(2)
C17 H17A 0.9600
C17 H17B 0.9600
C17 H17C 0.9600
C18 C23 1.381(2)
C18 C19 1.383(2)
C19 C20 1.374(2)
C19 H19 0.9300
C20 C21 1.379(3)
C20 H20 0.9300
C21 C22 1.375(2)
C21 C24 1.507(2)
C22 C23 1.385(2)
C22 H22 0.9300
C23 H23 0.9300
C24 H24A 0.9600
C24 H24B 0.9600
C24 H24C 0.9600
C25 O3 1.1859(19)
C25 O4 1.330(2)
C26 O4 1.442(2)
C26 H26A 0.9600
C26 H26B 0.9600
C26 H26C 0.9600
C27 O5 1.1997(18)
C27 O6 1.3197(18)
C28 O6 1.439(2)
C28 H28A 0.9600
C28 H28B 0.9600
C28 H28C 0.9600

loop_
_geom_torsion_atom_site_label_1
_geom_torsion_atom_site_label_2
_geom_torsion_atom_site_label_3
_geom_torsion_atom_site_label_4
_geom_torsion
C6 C1 C2 C3 -0.6(2)
C10 C1 C2 C3 -179.19(14)
C1 C2 C3 C4 0.4(3)
C2 C3 C4 C5 0.1(3)
C3 C4 C5 C6 -0.6(3)
C4 C5 C6 C1 0.5(2)
C4 C5 C6 C7 179.84(15)
C2 C1 C6 C5 0.1(2)
C10 C1 C6 C5 178.76(13)
C2 C1 C6 C7 -179.26(13)
C10 C1 C6 C7 -0.6(2)
C5 C6 C7 O1 -20.2(2)
C1 C6 C7 O1 159.14(14)
C5 C6 C7 C8 155.46(14)
C1 C6 C7 C8 -25.17(19)
O1 C7 C8 C9 -146.06(14)
C6 C7 C8 C9 38.17(16)
O1 C7 C8 C25 -25.18(19)
C6 C7 C8 C25 159.05(12)
O1 C7 C8 C18 91.49(16)
C6 C7 C8 C18 -84.28(14)
C7 C8 C9 C10 -29.43(18)
C25 C8 C9 C10 -148.44(13)
C18 C8 C9 C10 87.86(16)
C7 C8 C9 C27 153.25(12)
C25 C8 C9 C27 34.23(16)
C18 C8 C9 C27 -89.46(14)
C27 C9 C10 C1 -177.52(12)
C8 C9 C10 C1 5.4(2)
C27 C9 C10 C11 8.3(2)
C8 C9 C10 C11 -168.85(12)
C2 C1 C10 C9 -170.04(13)
C6 C1 C10 C9 11.4(2)
C2 C1 C10 C11 4.4(2)
C6 C1 C10 C11 -174.17(12)
C9 C10 C11 C12 65.29(18)
C1 C10 C11 C12 -109.07(15)
C9 C10 C11 C16 -117.16(16)
C1 C10 C11 C16 68.48(17)
C16 C11 C12 C13 -0.2(2)
C10 C11 C12 C13 177.50(14)
C11 C12 C13 C14 0.7(3)
C12 C13 C14 O2 -179.46(15)
C12 C13 C14 C15 -0.2(3)
O2 C14 C15 C16 178.48(14)
C13 C14 C15 C16 -0.6(2)
C12 C11 C16 C15 -0.7(2)
C10 C11 C16 C15 -178.30(13)
C14 C15 C16 C11 1.1(2)
C9 C8 C18 C23 7.76(18)
C7 C8 C18 C23 128.44(13)
C25 C8 C18 C23 -116.42(14)
C9 C8 C18 C19 -173.04(12)
C7 C8 C18 C19 -52.35(15)
C25 C8 C18 C19 62.78(17)
C23 C18 C19 C20 1.9(2)
C8 C18 C19 C20 -177.35(13)
C18 C19 C20 C21 0.7(2)
C19 C20 C21 C22 -2.6(2)
C19 C20 C21 C24 175.37(16)
C20 C21 C22 C23 1.8(2)
C24 C21 C22 C23 -176.10(16)
C19 C18 C23 C22 -2.6(2)
C8 C18 C23 C22 176.60(12)
C21 C22 C23 C18 0.8(2)
C9 C8 C25 O3 -135.18(19)
C7 C8 C25 O3 103.9(2)
C18 C8 C25 O3 -9.4(2)
C9 C8 C25 O4 44.85(17)
C7 C8 C25 O4 -76.04(16)
C18 C8 C25 O4 170.60(13)
C10 C9 C27 O5 -138.50(17)
C8 C9 C27 O5 38.8(2)
C10 C9 C27 O6 45.2(2)
C8 C9 C27 O6 -137.52(13)
C13 C14 O2 C17 -166.52(16)
C15 C14 O2 C17 14.3(2)
O3 C25 O4 C26 2.6(3)
C8 C25 O4 C26 -177.48(18)
O5 C27 O6 C28 1.2(3)
C9 C27 O6 C28 177.52(16)
